data_7237583
loop_
_publ_author_name
'Ono, Toshikazu'
'Hisaeda, Yoshio'

_publ_section_title
;
 Flexible-color tuning and white-light emission in three-, four-, and
 five-component host/guest co-crystals by charge-transfer emissions as
 well as effective energy transfers
;
_journal_issue 10
_journal_name_full 'Journal of Materials Chemistry C'
_journal_page_first 2829
_journal_paper_doi 10.1039/C8TC06165C
_journal_volume 7
_journal_year 2019
_chemical_formula_moiety 'C60 H12 B2 F30 N4 O4, 2(C8 H10)'
_chemical_formula_sum 'C76 H32 B2 F30 N4 O4'
_chemical_formula_weight 1656.68
_space_group_crystal_system monoclinic
_space_group_IT_number 14
_space_group_name_Hall '-P 2yn'
_space_group_name_H-M_alt 'P 1 21/n 1'
_atom_sites_solution_hydrogens geom
_atom_sites_solution_primary direct
_atom_sites_solution_secondary difmap
_audit_block_doi 10.5517/cc14c25r
_audit_creation_method 'APEX2 v2010.1-2'
_audit_update_record
;
2015-03-11 deposited with the CCDC.
2019-01-09 downloaded from the CCDC.
;
_cell_angle_alpha 90
_cell_angle_beta 99.032(3)
_cell_angle_gamma 90
_cell_formula_units_Z 2
_cell_length_a 11.374(2)
_cell_length_b 20.799(4)
_cell_length_c 14.400(3)
_cell_measurement_temperature 100
_cell_volume 3364.3(11)
_computing_cell_refinement 'SAINT V7.68A (Bruker AXS, 2009)'
_computing_data_reduction 'SAINT V7.68A (Bruker AXS, 2009)'
_computing_structure_refinement 'SHELXL-97 (Sheldrick, 2008)'
_computing_structure_solution 'SHELXS-97 (Sheldrick, 2008)'
_diffrn_ambient_temperature 100
_diffrn_measured_fraction_theta_full 0.996
_diffrn_measured_fraction_theta_max 0.996
_diffrn_measurement_device_type 'Bruker SMART APEX CCD'
_diffrn_measurement_method 'phi and omega scans'
_diffrn_radiation_monochromator graphite
_diffrn_radiation_source 'fine focus sealed tube'
_diffrn_radiation_type MoK\a
_diffrn_radiation_wavelength 0.71073
_diffrn_reflns_av_R_equivalents 0.0603
_diffrn_reflns_av_sigmaI/netI 0.0457
_diffrn_reflns_limit_h_max 15
_diffrn_reflns_limit_h_min -15
_diffrn_reflns_limit_k_max 27
_diffrn_reflns_limit_k_min -27
_diffrn_reflns_limit_l_max 19
_diffrn_reflns_limit_l_min -19
_diffrn_reflns_number 46011
_diffrn_reflns_theta_full 28.55
_diffrn_reflns_theta_max 28.55
_diffrn_reflns_theta_min 1.73
_exptl_absorpt_coefficient_mu 0.158
_exptl_absorpt_correction_T_max 0.97
_exptl_absorpt_correction_T_min 0.94
_exptl_absorpt_correction_type multi-scan
_exptl_absorpt_process_details 'SADABS V2008/1 (Bruker AXS)'
_exptl_crystal_colour colorless
_exptl_crystal_density_diffrn 1.635
_exptl_crystal_density_method 'not measured'
_exptl_crystal_description block
_exptl_crystal_F_000 1656
_exptl_crystal_size_max 0.38
_exptl_crystal_size_mid 0.20
_exptl_crystal_size_min 0.18
_refine_diff_density_max 0.319
_refine_diff_density_min -0.270
_refine_ls_extinction_method none
_refine_ls_goodness_of_fit_ref 1.035
_refine_ls_hydrogen_treatment constr
_refine_ls_matrix_type full
_refine_ls_number_parameters 535
_refine_ls_number_reflns 8539
_refine_ls_number_restraints 9
_refine_ls_restrained_S_all 1.037
_refine_ls_R_factor_all 0.0890
_refine_ls_R_factor_gt 0.0539
_refine_ls_shift/su_max 0.001
_refine_ls_shift/su_mean 0.000
_refine_ls_structure_factor_coef Fsqd
_refine_ls_weighting_details 'calc w=1/[\s^2^(Fo^2^)+(0.0271P)^2^+3.2248P] where P=(Fo^2^+2Fc^2^)/3'
_refine_ls_weighting_scheme calc
_refine_ls_wR_factor_gt 0.0994
_refine_ls_wR_factor_ref 0.1123
_reflns_number_gt 5872
_reflns_number_total 8539
_reflns_threshold_expression >2sigma(I)
_cod_data_source_file c8tc06165c2.cif
_cod_data_source_block I_CCDC2
_cod_database_code 7237583

loop_
_space_group_symop_operation_xyz
'x, y, z'
'-x+1/2, y+1/2, -z+1/2'
'-x, -y, -z'
'x-1/2, -y-1/2, z-1/2'

loop_
_atom_site_type_symbol
_atom_site_label
_atom_site_fract_x
_atom_site_fract_y
_atom_site_fract_z
_atom_site_U_iso_or_equiv
_atom_site_adp_type
_atom_site_calc_flag
_atom_site_refinement_flags
_atom_site_occupancy
B B1 0.7277(2) 0.32627(11) 0.04966(16) 0.0206(5) Uani d . 1.0
C C1 0.5303(2) 0.60055(10) 0.40898(17) 0.0298(5) Uani d . 1.0
H H1 0.5428 0.6314 0.3629 0.036 Uiso calc R 1.0
C C2 0.52176(19) 0.53637(10) 0.38547(16) 0.0249(5) Uani d . 1.0
C C3 0.52936(19) 0.51622(10) 0.28825(16) 0.0266(5) Uani d . 1.0
C C4 0.50418(19) 0.40138(10) 0.33590(17) 0.0270(5) Uani d . 1.0
C C5 0.49603(18) 0.42377(10) 0.43185(16) 0.0251(5) Uani d . 1.0
C C6 0.4794(2) 0.37932(10) 0.50015(17) 0.0303(5) Uani d . 1.0
H H6 0.4745 0.3348 0.485 0.036 Uiso calc R 1.0
C C7 0.50417(18) 0.48991(10) 0.45359(15) 0.0231(4) Uani d . 1.0
C C8 0.52574(19) 0.38715(10) -0.00350(16) 0.0264(5) Uani d . 1.0
H H8 0.5274 0.3718 -0.0654 0.032 Uiso calc R 1.0
C C9 0.43317(19) 0.42607(11) 0.01298(18) 0.0325(5) Uani d . 1.0
H H9 0.372 0.4375 -0.0371 0.039 Uiso calc R 1.0
C C10 0.43013(19) 0.44828(11) 0.10286(18) 0.0306(5) Uani d . 1.0
H H10 0.3681 0.476 0.1154 0.037 Uiso calc R 1.0
C C11 0.51920(18) 0.42939(10) 0.17442(16) 0.0238(4) Uani d . 1.0
C C12 0.60876(18) 0.39045(9) 0.15415(15) 0.0212(4) Uani d . 1.0
H H12 0.6691 0.3772 0.2037 0.025 Uiso calc R 1.0
C C13 0.7129(2) 0.30599(10) -0.06131(14) 0.0248(5) Uani d . 1.0
C C14 0.7070(2) 0.24449(10) -0.09944(15) 0.0307(5) Uani d . 1.0
C C15 0.7050(2) 0.23174(11) -0.19380(16) 0.0371(6) Uani d . 1.0
C C16 0.7095(3) 0.28150(12) -0.25559(16) 0.0387(6) Uani d . 1.0
C C17 0.7166(2) 0.34354(11) -0.22290(15) 0.0319(5) Uani d . 1.0
C C18 0.7182(2) 0.35402(10) -0.12831(15) 0.0269(5) Uani d . 1.0
C C19 0.85007(18) 0.36910(9) 0.06986(14) 0.0199(4) Uani d D 1.0
C C20 0.9550(2) 0.34020(10) 0.05310(14) 0.0254(5) Uani d D 1.0
C C21 1.0625(2) 0.37050(11) 0.05985(19) 0.0385(6) Uani d D 1.0
C C22 1.0698(2) 0.43371(12) 0.0869(2) 0.0503(8) Uani d D 1.0
C C23 0.9704(2) 0.46534(10) 0.10467(19) 0.0353(6) Uani d D 1.0
C C24 0.86391(18) 0.43344(9) 0.09440(14) 0.0209(4) Uani d D 1.0
C C25 0.72314(19) 0.26705(9) 0.12464(14) 0.0218(4) Uani d . 1.0
C C26 0.6181(2) 0.23246(10) 0.12253(15) 0.0285(5) Uani d . 1.0
C C27 0.5995(2) 0.18589(11) 0.18661(17) 0.0343(6) Uani d . 1.0
C C28 0.6904(2) 0.17075(10) 0.25850(15) 0.0336(6) Uani d . 1.0
C C29 0.7962(2) 0.20270(10) 0.26404(15) 0.0284(5) Uani d . 1.0
C C30 0.81035(19) 0.24975(10) 0.19889(14) 0.0231(4) Uani d . 1.0
C C1S 0.8118(2) 0.43385(11) 0.51678(16) 0.0323(5) Uani d . 1.0
H H1S 0.7968 0.409 0.569 0.039 Uiso calc R 1.0
C C2S 0.8177(2) 0.40303(12) 0.43227(16) 0.0329(5) Uani d . 1.0
C C3S 0.8386(2) 0.44037(14) 0.35673(17) 0.0429(7) Uani d . 1.0
H H3S 0.8435 0.4204 0.2981 0.051 Uiso calc R 1.0
C C4S 0.8524(3) 0.50610(15) 0.3655(2) 0.0519(8) Uani d . 1.0
H H4S 0.8659 0.5311 0.313 0.062 Uiso calc R 1.0
C C5S 0.8466(2) 0.53559(13) 0.4502(2) 0.0459(7) Uani d . 1.0
H H5S 0.8561 0.5809 0.4556 0.055 Uiso calc R 1.0
C C6S 0.8269(2) 0.49986(12) 0.52769(18) 0.0345(5) Uani d . 1.0
C C7S 0.8246(3) 0.53126(13) 0.6214(2) 0.0468(7) Uani d . 1.0
H H7S1 0.76 0.5629 0.6155 0.07 Uiso calc R 1.0
H H7S2 0.9008 0.5528 0.6421 0.07 Uiso calc R 1.0
H H7S3 0.8114 0.4985 0.6676 0.07 Uiso calc R 1.0
C C8S 0.8041(3) 0.33130(13) 0.42336(19) 0.0457(7) Uani d . 1.0
H H8S1 0.7942 0.313 0.4844 0.069 Uiso calc R 1.0
H H8S2 0.8752 0.3129 0.403 0.069 Uiso calc R 1.0
H H8S3 0.734 0.3212 0.3769 0.069 Uiso calc R 1.0
F F14 0.70566(14) 0.19254(6) -0.04353(9) 0.0394(4) Uani d . 1.0
F F15 0.69851(17) 0.17110(7) -0.22577(10) 0.0537(5) Uani d . 1.0
F F16 0.70651(18) 0.27037(8) -0.34805(10) 0.0592(5) Uani d . 1.0
F F17 0.72172(14) 0.39307(7) -0.28165(9) 0.0415(4) Uani d . 1.0
F F18 0.72459(12) 0.41631(6) -0.10055(8) 0.0294(3) Uani d . 1.0
F F20 0.95231(12) 0.27732(6) 0.02767(9) 0.0350(3) Uani d D 1.0
F F21 1.15933(13) 0.33990(8) 0.03983(14) 0.0593(5) Uani d D 1.0
F F22 1.1779(9) 0.4671(3) 0.117(3) 0.065(5) Uani d PD 0.56(5)
F F23 0.97751(13) 0.52756(6) 0.12974(14) 0.0546(5) Uani d D 1.0
F F24 0.76959(10) 0.47036(5) 0.10760(9) 0.0248(3) Uani d D 1.0
F F26 0.52599(12) 0.24508(7) 0.05320(9) 0.0390(3) Uani d . 1.0
F F27 0.49447(14) 0.15538(8) 0.17991(11) 0.0519(4) Uani d . 1.0
F F28 0.67494(16) 0.12590(7) 0.32199(10) 0.0501(4) Uani d . 1.0
F F29 0.88514(13) 0.18976(6) 0.33449(9) 0.0389(4) Uani d . 1.0
F F30 0.91745(11) 0.27981(6) 0.21406(9) 0.0302(3) Uani d . 1.0
F F22A 1.1699(6) 0.4621(5) 0.0700(14) 0.039(3) Uani d PD 0.44(5)
N N1 0.61399(15) 0.37035(8) 0.06598(12) 0.0212(4) Uani d . 1.0
N N2 0.51786(15) 0.44982(8) 0.26923(13) 0.0246(4) Uani d . 1.0
O O1 0.49905(16) 0.34540(7) 0.31233(12) 0.0369(4) Uani d . 1.0
O O2 0.54288(15) 0.55348(7) 0.22577(11) 0.0343(4) Uani d . 1.0

loop_
_atom_site_aniso_label
_atom_site_aniso_U_11
_atom_site_aniso_U_22
_atom_site_aniso_U_33
_atom_site_aniso_U_12
_atom_site_aniso_U_13
_atom_site_aniso_U_23
B1 0.0233(12) 0.0145(10) 0.0227(11) 0.0030(9) -0.0002(9) 0.0007(9)
C1 0.0336(12) 0.0189(10) 0.0392(13) -0.0022(9) 0.0130(10) 0.0077(9)
C2 0.0222(11) 0.0185(10) 0.0358(12) 0.0008(8) 0.0103(9) 0.0068(9)
C3 0.0204(11) 0.0218(11) 0.0393(13) 0.0017(8) 0.0102(9) 0.0068(9)
C4 0.0245(11) 0.0176(10) 0.0404(13) 0.0020(8) 0.0099(10) 0.0063(9)
C5 0.0203(10) 0.0179(10) 0.0388(13) 0.0007(8) 0.0101(9) 0.0060(9)
C6 0.0350(13) 0.0157(10) 0.0425(13) -0.0010(9) 0.0132(10) 0.0044(9)
C7 0.0174(10) 0.0169(10) 0.0361(12) 0.0006(8) 0.0078(9) 0.0068(9)
C8 0.0227(11) 0.0209(10) 0.0315(12) -0.0039(8) -0.0083(9) 0.0031(9)
C9 0.0197(11) 0.0286(12) 0.0445(14) -0.0003(9) -0.0097(10) 0.0055(10)
C10 0.0166(10) 0.0237(11) 0.0504(15) 0.0022(9) 0.0014(10) 0.0051(10)
C11 0.0193(10) 0.0189(10) 0.0337(12) -0.0018(8) 0.0062(9) 0.0038(9)
C12 0.0196(10) 0.0178(10) 0.0254(11) -0.0010(8) 0.0008(8) 0.0043(8)
C13 0.0322(12) 0.0198(10) 0.0204(10) -0.0004(9) -0.0018(9) 0.0007(8)
C14 0.0470(15) 0.0197(11) 0.0238(11) -0.0020(10) 0.0004(10) 0.0002(9)
C15 0.0602(17) 0.0226(12) 0.0272(12) -0.0041(11) 0.0031(11) -0.0087(9)
C16 0.0602(17) 0.0358(14) 0.0191(11) -0.0031(12) 0.0035(11) -0.0050(10)
C17 0.0443(14) 0.0283(12) 0.0215(11) -0.0007(10) 0.0004(10) 0.0056(9)
C18 0.0364(13) 0.0182(10) 0.0234(11) -0.0003(9) -0.0035(9) 0.0006(8)
C19 0.0221(10) 0.0189(10) 0.0183(9) 0.0031(8) 0.0023(8) 0.0026(8)
C20 0.0323(12) 0.0186(10) 0.0260(11) 0.0080(9) 0.0069(9) 0.0057(8)
C21 0.0261(12) 0.0302(12) 0.0640(18) 0.0128(10) 0.0217(12) 0.0200(12)
C22 0.0199(12) 0.0293(13) 0.104(3) -0.0020(10) 0.0176(14) 0.0188(15)
C23 0.0273(12) 0.0156(10) 0.0624(17) -0.0026(9) 0.0053(11) 0.0038(11)
C24 0.0209(10) 0.0163(9) 0.0256(11) 0.0041(8) 0.0035(8) 0.0027(8)
C25 0.0289(11) 0.0155(9) 0.0202(10) 0.0015(8) 0.0012(8) -0.0024(8)
C26 0.0373(13) 0.0225(11) 0.0230(11) -0.0048(9) -0.0039(9) 0.0000(9)
C27 0.0444(14) 0.0266(12) 0.0318(13) -0.0139(11) 0.0057(11) -0.0021(10)
C28 0.0610(17) 0.0188(11) 0.0209(11) -0.0033(11) 0.0062(11) 0.0020(9)
C29 0.0429(14) 0.0202(11) 0.0197(10) 0.0079(10) -0.0026(9) 0.0008(8)
C30 0.0287(11) 0.0174(10) 0.0224(10) 0.0036(8) 0.0016(9) -0.0016(8)
C1S 0.0337(13) 0.0335(13) 0.0288(12) 0.0037(10) 0.0023(10) 0.0050(10)
C2S 0.0282(12) 0.0370(13) 0.0308(12) 0.0025(10) -0.0037(10) -0.0009(10)
C3S 0.0390(15) 0.0614(18) 0.0255(13) -0.0096(13) -0.0031(11) 0.0005(12)
C4S 0.0522(18) 0.0592(19) 0.0423(16) -0.0114(15) 0.0010(13) 0.0191(14)
C5S 0.0446(16) 0.0375(15) 0.0535(18) -0.0060(12) 0.0009(13) 0.0080(13)
C6S 0.0294(13) 0.0339(13) 0.0395(14) 0.0010(10) 0.0032(11) 0.0020(11)
C7S 0.0468(16) 0.0372(15) 0.0571(18) -0.0002(12) 0.0105(14) -0.0117(13)
C8S 0.0551(17) 0.0417(15) 0.0370(14) 0.0049(13) -0.0028(13) -0.0080(12)
F14 0.0729(10) 0.0164(6) 0.0274(7) -0.0026(6) 0.0029(7) -0.0005(5)
F15 0.1027(14) 0.0262(7) 0.0315(8) -0.0071(8) 0.0079(8) -0.0119(6)
F16 0.1098(15) 0.0466(9) 0.0208(7) -0.0069(10) 0.0088(8) -0.0074(7)
F17 0.0644(10) 0.0354(8) 0.0234(7) -0.0026(7) 0.0032(7) 0.0089(6)
F18 0.0432(8) 0.0171(6) 0.0252(6) 0.0000(5) -0.0035(6) 0.0020(5)
F20 0.0442(8) 0.0226(7) 0.0389(8) 0.0149(6) 0.0085(6) -0.0025(6)
F21 0.0390(9) 0.0445(9) 0.1050(14) 0.0235(7) 0.0438(9) 0.0318(9)
F22 0.026(2) 0.039(2) 0.134(14) -0.0095(16) 0.028(5) 0.001(4)
F23 0.0322(8) 0.0189(7) 0.1113(14) -0.0079(6) 0.0067(9) -0.0050(8)
F24 0.0221(6) 0.0165(6) 0.0366(7) 0.0023(5) 0.0075(5) -0.0033(5)
F26 0.0369(8) 0.0363(8) 0.0377(8) -0.0139(6) -0.0131(6) 0.0056(6)
F27 0.0585(10) 0.0477(9) 0.0481(9) -0.0306(8) 0.0033(8) 0.0062(7)
F28 0.0852(12) 0.0341(8) 0.0306(8) -0.0158(8) 0.0077(8) 0.0107(6)
F29 0.0559(9) 0.0301(7) 0.0263(7) 0.0119(7) -0.0068(6) 0.0077(6)
F30 0.0259(7) 0.0320(7) 0.0304(7) 0.0029(5) -0.0030(5) 0.0077(5)
F22A 0.0194(19) 0.033(3) 0.064(7) -0.0081(15) 0.006(3) 0.006(3)
N1 0.0186(9) 0.0175(8) 0.0257(9) -0.0005(7) -0.0028(7) 0.0016(7)
N2 0.0228(9) 0.0192(9) 0.0339(10) 0.0024(7) 0.0109(8) 0.0047(7)
O1 0.0519(11) 0.0190(8) 0.0422(10) -0.0005(7) 0.0149(8) 0.0028(7)
O2 0.0443(10) 0.0233(8) 0.0372(9) -0.0033(7) 0.0125(8) 0.0082(7)

loop_
_atom_type_symbol
_atom_type_description
_atom_type_scat_dispersion_real
_atom_type_scat_dispersion_imag
_atom_type_scat_source
C C 0.0033 0.0016 'International Tables Vol C Tables 4.2.6.8 and 6.1.1.4'
H H 0.0000 0.0000 'International Tables Vol C Tables 4.2.6.8 and 6.1.1.4'
N N 0.0061 0.0033 'International Tables Vol C Tables 4.2.6.8 and 6.1.1.4'
O O 0.0106 0.0060 'International Tables Vol C Tables 4.2.6.8 and 6.1.1.4'
F F 0.0171 0.0103 'International Tables Vol C Tables 4.2.6.8 and 6.1.1.4'
B B 0.0013 0.0007 'International Tables Vol C Tables 4.2.6.8 and 6.1.1.4'

loop_
_citation_id
_citation_doi
_citation_year
1 10.1021/jacs.5b04178 2015

loop_
_geom_angle_atom_site_label_1
_geom_angle_atom_site_label_2
_geom_angle_atom_site_label_3
_geom_angle_site_symmetry_1
_geom_angle_site_symmetry_3
_geom_angle
N1 B1 C13 . . 108.86(16)
N1 B1 C19 . . 109.81(16)
C13 B1 C19 . . 105.54(17)
N1 B1 C25 . . 102.65(16)
C13 B1 C25 . . 116.06(17)
C19 B1 C25 . . 113.82(16)
C2 C1 C6 . 3_666 120.6(2)
C2 C1 H1 . . 119.7
C6 C1 H1 3_666 . 119.7
C1 C2 C7 . . 120.3(2)
C1 C2 C3 . . 119.73(19)
C7 C2 C3 . . 119.97(19)
O2 C3 N2 . . 120.0(2)
O2 C3 C2 . . 123.6(2)
N2 C3 C2 . . 116.40(18)
O1 C4 N2 . . 119.9(2)
O1 C4 C5 . . 124.0(2)
N2 C4 C5 . . 116.09(18)
C6 C5 C7 . . 120.3(2)
C6 C5 C4 . . 119.37(19)
C7 C5 C4 . . 120.29(19)
C5 C6 C1 . 3_666 120.4(2)
C5 C6 H6 . . 119.8
C1 C6 H6 3_666 . 119.8
C5 C7 C2 . . 121.6(2)
C5 C7 C7 . 3_666 119.1(2)
C2 C7 C7 . 3_666 119.3(2)
N1 C8 C9 . . 121.7(2)
N1 C8 H8 . . 119.2
C9 C8 H8 . . 119.2
C8 C9 C10 . . 119.4(2)
C8 C9 H9 . . 120.3
C10 C9 H9 . . 120.3
C9 C10 C11 . . 118.7(2)
C9 C10 H10 . . 120.6
C11 C10 H10 . . 120.6
C12 C11 C10 . . 119.5(2)
C12 C11 N2 . . 119.91(19)
C10 C11 N2 . . 120.63(19)
N1 C12 C11 . . 121.96(19)
N1 C12 H12 . . 119.0
C11 C12 H12 . . 119.0
C14 C13 C18 . . 112.96(19)
C14 C13 B1 . . 127.93(18)
C18 C13 B1 . . 118.77(18)
F14 C14 C15 . . 115.69(19)
F14 C14 C13 . . 120.38(19)
C15 C14 C13 . . 123.9(2)
F15 C15 C16 . . 119.5(2)
F15 C15 C14 . . 120.7(2)
C16 C15 C14 . . 119.8(2)
F16 C16 C15 . . 120.9(2)
F16 C16 C17 . . 119.5(2)
C15 C16 C17 . . 119.6(2)
F17 C17 C16 . . 120.8(2)
F17 C17 C18 . . 120.5(2)
C16 C17 C18 . . 118.7(2)
F18 C18 C17 . . 115.79(19)
F18 C18 C13 . . 119.11(19)
C17 C18 C13 . . 125.1(2)
C24 C19 C20 . . 113.28(19)
C24 C19 B1 . . 128.96(18)
C20 C19 B1 . . 117.51(18)
F20 C20 C21 . . 116.46(19)
F20 C20 C19 . . 118.69(19)
C21 C20 C19 . . 124.8(2)
F21 C21 C20 . . 121.5(2)
F21 C21 C22 . . 120.0(2)
C20 C21 C22 . . 118.5(2)
F22A C22 C23 . . 125.0(6)
F22A C22 C21 . . 112.8(8)
C23 C22 C21 . . 120.0(2)
F22A C22 F22 . . 28.3(5)
C23 C22 F22 . . 114.1(6)
C21 C22 F22 . . 124.6(4)
F23 C23 C22 . . 119.9(2)
F23 C23 C24 . . 120.7(2)
C22 C23 C24 . . 119.4(2)
F24 C24 C23 . . 114.61(18)
F24 C24 C19 . . 121.42(18)
C23 C24 C19 . . 123.9(2)
C30 C25 C26 . . 112.98(19)
C30 C25 B1 . . 127.47(19)
C26 C25 B1 . . 119.25(18)
F26 C26 C27 . . 116.6(2)
F26 C26 C25 . . 118.58(19)
C27 C26 C25 . . 124.9(2)
F27 C27 C26 . . 120.9(2)
F27 C27 C28 . . 120.0(2)
C26 C27 C28 . . 119.2(2)
F28 C28 C29 . . 120.6(2)
F28 C28 C27 . . 120.6(2)
C29 C28 C27 . . 118.8(2)
F29 C29 C28 . . 119.9(2)
F29 C29 C30 . . 120.0(2)
C28 C29 C30 . . 120.0(2)
F30 C30 C29 . . 114.48(18)
F30 C30 C25 . . 121.34(18)
C29 C30 C25 . . 124.2(2)
C2S C1S C6S . . 122.3(2)
C2S C1S H1S . . 118.9
C6S C1S H1S . . 118.9
C1S C2S C3S . . 117.9(2)
C1S C2S C8S . . 121.0(2)
C3S C2S C8S . . 121.1(2)
C4S C3S C2S . . 120.9(3)
C4S C3S H3S . . 119.5
C2S C3S H3S . . 119.5
C5S C4S C3S . . 120.2(3)
C5S C4S H4S . . 119.9
C3S C4S H4S . . 119.9
C4S C5S C6S . . 120.7(3)
C4S C5S H5S . . 119.7
C6S C5S H5S . . 119.7
C5S C6S C1S . . 118.1(2)
C5S C6S C7S . . 121.1(2)
C1S C6S C7S . . 120.8(2)
C6S C7S H7S1 . . 109.5
C6S C7S H7S2 . . 109.5
H7S1 C7S H7S2 . . 109.5
C6S C7S H7S3 . . 109.5
H7S1 C7S H7S3 . . 109.5
H7S2 C7S H7S3 . . 109.5
C2S C8S H8S1 . . 109.5
C2S C8S H8S2 . . 109.5
H8S1 C8S H8S2 . . 109.5
C2S C8S H8S3 . . 109.5
H8S1 C8S H8S3 . . 109.5
H8S2 C8S H8S3 . . 109.5
F22A F22 C22 . . 69.2(18)
F22 F22A C22 . . 82.6(15)
C12 N1 C8 . . 118.78(18)
C12 N1 B1 . . 117.61(16)
C8 N1 B1 . . 123.61(18)
C3 N2 C4 . . 125.55(19)
C3 N2 C11 . . 117.48(17)
C4 N2 C11 . . 116.97(17)

loop_
_geom_bond_atom_site_label_1
_geom_bond_atom_site_label_2
_geom_bond_site_symmetry_2
_geom_bond_distance
B1 N1 . 1.632(3)
B1 C13 . 1.636(3)
B1 C19 . 1.640(3)
B1 C25 . 1.644(3)
C1 C2 . 1.377(3)
C1 C6 3_666 1.395(3)
C1 H1 . 0.95
C2 C7 . 1.413(3)
C2 C3 . 1.477(3)
C3 O2 . 1.215(3)
C3 N2 . 1.410(3)
C4 O1 . 1.212(3)
C4 N2 . 1.417(3)
C4 C5 . 1.475(3)
C5 C6 . 1.384(3)
C5 C7 . 1.410(3)
C6 C1 3_666 1.395(3)
C6 H6 . 0.95
C7 C7 3_666 1.418(4)
C8 N1 . 1.347(3)
C8 C9 . 1.378(3)
C8 H8 . 0.95
C9 C10 . 1.380(3)
C9 H9 . 0.95
C10 C11 . 1.384(3)
C10 H10 . 0.95
C11 C12 . 1.368(3)
C11 N2 . 1.432(3)
C12 N1 . 1.347(3)
C12 H12 . 0.95
C13 C14 . 1.389(3)
C13 C18 . 1.397(3)
C14 F14 . 1.349(2)
C14 C15 . 1.381(3)
C15 F15 . 1.341(3)
C15 C16 . 1.371(3)
C16 F16 . 1.346(3)
C16 C17 . 1.372(3)
C17 F17 . 1.340(2)
C17 C18 . 1.377(3)
C18 F18 . 1.354(2)
C19 C24 . 1.387(3)
C19 C20 . 1.390(3)
C20 F20 . 1.357(2)
C20 C21 . 1.365(3)
C21 F21 . 1.342(3)
C21 C22 . 1.370(4)
C22 F22A . 1.339(8)
C22 C23 . 1.366(3)
C22 F22 . 1.420(15)
C23 F23 . 1.342(3)
C23 C24 . 1.369(3)
C24 F24 . 1.357(2)
C25 C30 . 1.387(3)
C25 C26 . 1.390(3)
C26 F26 . 1.355(2)
C26 C27 . 1.377(3)
C27 F27 . 1.342(3)
C27 C28 . 1.380(3)
C28 F28 . 1.337(2)
C28 C29 . 1.366(3)
C29 F29 . 1.343(2)
C29 C30 . 1.382(3)
C30 F30 . 1.356(2)
C1S C2S . 1.386(3)
C1S C6S . 1.390(3)
C1S H1S . 0.95
C2S C3S . 1.387(3)
C2S C8S . 1.503(3)
C3S C4S . 1.380(4)
C3S H3S . 0.95
C4S C5S . 1.375(4)
C4S H4S . 0.95
C5S C6S . 1.388(4)
C5S H5S . 0.95
C6S C7S . 1.503(4)
C7S H7S1 . 0.98
C7S H7S2 . 0.98
C7S H7S3 . 0.98
C8S H8S1 . 0.98
C8S H8S2 . 0.98
C8S H8S3 . 0.98
F22 F22A . 0.678(16)
